data_7152525
loop_
_publ_author_name
'Thomas, Joice'
'Dobrza\'nska, Liliana'
'Van Hecke, Kristof'
'Sonawane, Mahendra P.'
'Robeyns, Koen'
'Van Meervelt, Luc'
'Wo\'zniak, Krzysztof'
'Smet, Mario'
'Maes, Wouter'
'Dehaen, Wim'

_publ_section_title
;
 Homoselenacalix[4]arenes: synthetic exploration and metallosupramolecular
 chemistry.
;
_journal_issue 32
_journal_name_full 'Organic &amp; biomolecular chemistry'
_journal_page_first 6526
_journal_page_last 6536
_journal_paper_doi 10.1039/c2ob25760b
_journal_volume 10
_journal_year 2012
_chemical_formula_moiety 'C62 H88 O8 Se4, 2(C H Cl3)'
_chemical_formula_sum 'C64 H90 Cl6 O8 Se4'
_chemical_formula_weight 1515.90
_chemical_name_systematic
;
?
;
_space_group_IT_number 14
_symmetry_cell_setting monoclinic
_symmetry_space_group_name_Hall '-P 2yn'
_symmetry_space_group_name_H-M 'P 1 21/n 1'
_atom_sites_solution_hydrogens geom
_atom_sites_solution_primary direct
_atom_sites_solution_secondary difmap
_audit_creation_method SHELXL-97
_cell_angle_alpha 90.00
_cell_angle_beta 95.784(8)
_cell_angle_gamma 90.00
_cell_formula_units_Z 2
_cell_length_a 10.8677(13)
_cell_length_b 12.6155(10)
_cell_length_c 26.392(5)
_cell_measurement_temperature 100(2)
_cell_volume 3600.0(9)
_computing_cell_refinement 'Bruker SAINT'
_computing_data_collection 'Bruker SMART'
_computing_data_reduction 'Bruker SAINT'
_computing_publication_material Platon
_computing_structure_refinement 'SHELXL-97 (Sheldrick, 1997)'
_computing_structure_solution 'SHELXS-97 (Sheldrick, 1990)'
_diffrn_ambient_temperature 100(2)
_diffrn_measured_fraction_theta_full 0.977
_diffrn_measured_fraction_theta_max 0.977
_diffrn_measurement_device_type 'SMART 6000'
_diffrn_measurement_method '\w and \f scans'
_diffrn_radiation_monochromator 'crossed G\"obel mirrors'
_diffrn_radiation_source 'fine-focus sealed tube'
_diffrn_radiation_type CuK\a
_diffrn_radiation_wavelength 1.54178
_diffrn_reflns_av_R_equivalents 0.0777
_diffrn_reflns_av_sigmaI/netI 0.0656
_diffrn_reflns_limit_h_max 13
_diffrn_reflns_limit_h_min -12
_diffrn_reflns_limit_k_max 15
_diffrn_reflns_limit_k_min -15
_diffrn_reflns_limit_l_max 32
_diffrn_reflns_limit_l_min -32
_diffrn_reflns_number 30601
_diffrn_reflns_theta_full 71.72
_diffrn_reflns_theta_max 71.72
_diffrn_reflns_theta_min 3.37
_exptl_absorpt_coefficient_mu 4.871
_exptl_absorpt_correction_T_max 0.482
_exptl_absorpt_correction_T_min 0.159
_exptl_absorpt_correction_type multi-scan
_exptl_absorpt_process_details 'Bruker SADABS'
_exptl_crystal_colour colourless
_exptl_crystal_density_diffrn 1.398
_exptl_crystal_density_method 'not measured'
_exptl_crystal_description rod
_exptl_crystal_F_000 1552
_exptl_crystal_size_max 0.4
_exptl_crystal_size_mid 0.2
_exptl_crystal_size_min 0.15
_refine_diff_density_max 0.909
_refine_diff_density_min -0.710
_refine_diff_density_rms 0.106
_refine_ls_extinction_method none
_refine_ls_goodness_of_fit_ref 1.055
_refine_ls_hydrogen_treatment constr
_refine_ls_matrix_type full
_refine_ls_number_parameters 411
_refine_ls_number_reflns 6885
_refine_ls_number_restraints 57
_refine_ls_restrained_S_all 1.056
_refine_ls_R_factor_all 0.0548
_refine_ls_R_factor_gt 0.0456
_refine_ls_shift/su_max 0.000
_refine_ls_shift/su_mean 0.000
_refine_ls_structure_factor_coef Fsqd
_refine_ls_weighting_details 'calc w=1/[\s^2^(Fo^2^)+(0.0426P)^2^+3.3176P] where P=(Fo^2^+2Fc^2^)/3'
_refine_ls_weighting_scheme calc
_refine_ls_wR_factor_gt 0.1082
_refine_ls_wR_factor_ref 0.1137
_reflns_number_gt 5837
_reflns_number_total 6885
_reflns_threshold_expression >2sigma(I)
_cod_data_source_file c2ob25760b.txt
_cod_data_source_block 3
_cod_original_sg_symbol_H-M 'P 21/n'
_cod_database_code 7152525

loop_
_symmetry_equiv_pos_as_xyz
'x, y, z'
'-x+1/2, y+1/2, -z+1/2'
'-x, -y, -z'
'x-1/2, -y-1/2, z-1/2'

loop_
_atom_site_label
_atom_site_type_symbol
_atom_site_fract_x
_atom_site_fract_y
_atom_site_fract_z
_atom_site_U_iso_or_equiv
_atom_site_adp_type
_atom_site_occupancy
_atom_site_symmetry_multiplicity
_atom_site_calc_flag
_atom_site_refinement_flags
_atom_site_disorder_assembly
_atom_site_disorder_group
C1 C 0.8971(3) 0.7685(2) 0.00709(11) 0.0196(6) Uani 1 1 d . . .
C2 C 0.9272(3) 0.7807(2) -0.04249(12) 0.0209(6) Uani 1 1 d . . .
H2 H 0.9531 0.8484 -0.0530 0.025 Uiso 1 1 calc R . .
C3 C 0.9208(3) 0.6971(3) -0.07750(12) 0.0221(6) Uani 1 1 d . . .
C4 C 0.8855(3) 0.5987(3) -0.06066(12) 0.0218(6) Uani 1 1 d . . .
H4 H 0.8804 0.5406 -0.0837 0.026 Uiso 1 1 calc R . .
C5 C 0.8570(3) 0.5824(2) -0.01079(12) 0.0199(6) Uani 1 1 d . . .
C6 C 0.8611(3) 0.6683(2) 0.02258(11) 0.0181(6) Uani 1 1 d . . .
C7 C 0.7140(3) 0.6378(3) 0.08187(12) 0.0230(6) Uani 1 1 d . . .
H7A H 0.6731 0.5892 0.0559 0.028 Uiso 1 1 calc R . .
H7B H 0.6690 0.7061 0.0799 0.028 Uiso 1 1 calc R . .
C8 C 0.7132(3) 0.5902(3) 0.13452(12) 0.0248(7) Uani 1 1 d . . .
C9 C 0.5708(3) 0.5088(3) 0.18958(12) 0.0300(7) Uani 1 1 d . . .
C10 C 0.6087(4) 0.5755(4) 0.23608(14) 0.0446(10) Uani 1 1 d . . .
H10A H 0.6988 0.5838 0.2400 0.067 Uiso 1 1 calc R . .
H10B H 0.5823 0.5406 0.2663 0.067 Uiso 1 1 calc R . .
H10C H 0.5696 0.6454 0.2321 0.067 Uiso 1 1 calc R . .
C11 C 0.6334(4) 0.4017(3) 0.19144(14) 0.0370(8) Uani 1 1 d . . .
H11A H 0.6116 0.3643 0.1592 0.056 Uiso 1 1 calc R . .
H11B H 0.6059 0.3600 0.2196 0.056 Uiso 1 1 calc R . .
H11C H 0.7232 0.4113 0.1967 0.056 Uiso 1 1 calc R . .
C12 C 0.4310(4) 0.4967(4) 0.18159(16) 0.0419(10) Uani 1 1 d . . .
H12A H 0.3923 0.5669 0.1811 0.063 Uiso 1 1 calc R . .
H12B H 0.4029 0.4545 0.2094 0.063 Uiso 1 1 calc R . .
H12C H 0.4078 0.4609 0.1491 0.063 Uiso 1 1 calc R . .
C13 C 0.9534(3) 0.7174(3) -0.13178(12) 0.0309(7) Uani 1 1 d . . .
C14 C 0.8678(5) 0.8010(5) -0.15664(16) 0.0604(14) Uani 1 1 d . . .
H14A H 0.7820 0.7762 -0.1579 0.091 Uiso 1 1 calc R . .
H14B H 0.8889 0.8144 -0.1913 0.091 Uiso 1 1 calc R . .
H14C H 0.8769 0.8667 -0.1368 0.091 Uiso 1 1 calc R . .
C15 C 1.0880(4) 0.7554(4) -0.12992(15) 0.0461(10) Uani 1 1 d . . .
H15A H 1.0983 0.8200 -0.1093 0.069 Uiso 1 1 calc R . .
H15B H 1.1083 0.7703 -0.1646 0.069 Uiso 1 1 calc R . .
H15C H 1.1432 0.7001 -0.1147 0.069 Uiso 1 1 calc R . .
C16 C 0.9427(5) 0.6160(4) -0.16387(17) 0.0588(13) Uani 1 1 d . . .
H16A H 1.0018 0.5633 -0.1489 0.088 Uiso 1 1 calc R . .
H16B H 0.9610 0.6321 -0.1987 0.088 Uiso 1 1 calc R . .
H16C H 0.8586 0.5877 -0.1646 0.088 Uiso 1 1 calc R . .
C17 C 0.8298(3) 0.4718(2) 0.00562(12) 0.0227(6) Uani 1 1 d . . .
H17A H 0.8306 0.4695 0.0432 0.027 Uiso 1 1 calc R . .
H17B H 0.8948 0.4232 -0.0042 0.027 Uiso 1 1 calc R . .
C18 C 0.3060(3) 0.7247(2) 0.00670(13) 0.0269(7) Uani 1 1 d . . .
H18A H 0.2973 0.7312 -0.0309 0.032 Uiso 1 1 calc R . .
H18B H 0.2287 0.7506 0.0193 0.032 Uiso 1 1 calc R . .
C19 C 0.4128(3) 0.7906(2) 0.02886(12) 0.0213(6) Uani 1 1 d . . .
C20 C 0.4229(3) 0.8205(3) 0.08009(13) 0.0251(7) Uani 1 1 d . . .
H20 H 0.3650 0.7932 0.1014 0.030 Uiso 1 1 calc R . .
C21 C 0.5145(3) 0.8886(3) 0.10090(12) 0.0235(6) Uani 1 1 d . A .
C22 C 0.6011(3) 0.9248(2) 0.06915(12) 0.0213(6) Uani 1 1 d . . .
H22 H 0.6655 0.9707 0.0828 0.026 Uiso 1 1 calc R . .
C23 C 0.5957(3) 0.8955(2) 0.01815(11) 0.0186(6) Uani 1 1 d . . .
C24 C 0.5006(3) 0.8275(2) -0.00138(11) 0.0200(6) Uani 1 1 d . . .
C25 C 0.5550(4) 0.7093(3) -0.06478(14) 0.0316(7) Uani 1 1 d . . .
H25A H 0.6401 0.7124 -0.0486 0.047 Uiso 1 1 calc R . .
H25B H 0.5560 0.7034 -0.1018 0.047 Uiso 1 1 calc R . .
H25C H 0.5131 0.6474 -0.0521 0.047 Uiso 1 1 calc R . .
C26 C 0.5241(4) 0.9244(3) 0.15672(13) 0.0324(8) Uani 1 1 d D . .
C27A C 0.6433(5) 0.8786(5) 0.18412(19) 0.0473(15) Uani 0.798(8) 1 d PU A 1
H27A H 0.6499 0.8991 0.2201 0.071 Uiso 0.798(8) 1 calc PR A 1
H27B H 0.7147 0.9062 0.1684 0.071 Uiso 0.798(8) 1 calc PR A 1
H27C H 0.6416 0.8011 0.1814 0.071 Uiso 0.798(8) 1 calc PR A 1
C28A C 0.4143(6) 0.8849(7) 0.18344(19) 0.0585(18) Uani 0.798(8) 1 d PU A 1
H28A H 0.4137 0.8072 0.1836 0.088 Uiso 0.798(8) 1 calc PR A 1
H28B H 0.3371 0.9110 0.1653 0.088 Uiso 0.798(8) 1 calc PR A 1
H28C H 0.4215 0.9111 0.2186 0.088 Uiso 0.798(8) 1 calc PR A 1
C29A C 0.5294(8) 1.0444(5) 0.1592(2) 0.0541(17) Uani 0.798(8) 1 d PU A 1
H29A H 0.5411 1.0670 0.1949 0.081 Uiso 0.798(8) 1 calc PR A 1
H29B H 0.4519 1.0739 0.1429 0.081 Uiso 0.798(8) 1 calc PR A 1
H29C H 0.5986 1.0698 0.1414 0.081 Uiso 0.798(8) 1 calc PR A 1
C27B C 0.559(2) 0.8301(14) 0.1910(8) 0.055(6) Uani 0.202(8) 1 d PDU A 2
H27D H 0.6432 0.8077 0.1867 0.082 Uiso 0.202(8) 1 calc PR A 2
H27E H 0.5014 0.7715 0.1819 0.082 Uiso 0.202(8) 1 calc PR A 2
H27F H 0.5533 0.8502 0.2266 0.082 Uiso 0.202(8) 1 calc PR A 2
C28B C 0.3987(14) 0.972(2) 0.1668(10) 0.059(6) Uani 0.202(8) 1 d PDU A 2
H28D H 0.3351 0.9165 0.1626 0.089 Uiso 0.202(8) 1 calc PR A 2
H28E H 0.3771 1.0293 0.1427 0.089 Uiso 0.202(8) 1 calc PR A 2
H28F H 0.4039 0.9994 0.2017 0.089 Uiso 0.202(8) 1 calc PR A 2
C29B C 0.613(2) 1.0170(16) 0.1690(9) 0.048(5) Uani 0.202(8) 1 d PDU A 2
H29D H 0.6047 1.0430 0.2035 0.073 Uiso 0.202(8) 1 calc PR A 2
H29E H 0.5942 1.0743 0.1444 0.073 Uiso 0.202(8) 1 calc PR A 2
H29F H 0.6985 0.9929 0.1671 0.073 Uiso 0.202(8) 1 calc PR A 2
C30 C 0.6821(3) 0.9394(2) -0.01769(12) 0.0215(6) Uani 1 1 d . . .
H30A H 0.6388 0.9973 -0.0376 0.026 Uiso 1 1 calc R . .
H30B H 0.6991 0.8828 -0.0420 0.026 Uiso 1 1 calc R . .
C31 C 0.9041(3) 0.8605(2) 0.04349(12) 0.0224(6) Uani 1 1 d . . .
H31A H 0.9915 0.8711 0.0571 0.027 Uiso 1 1 calc R . .
H31B H 0.8570 0.8426 0.0725 0.027 Uiso 1 1 calc R . .
C32 C 0.0497(4) 0.7144(4) 0.17085(14) 0.0391(9) Uani 1 1 d . . .
H32 H -0.0334 0.6811 0.1624 0.047 Uiso 1 1 calc R . .
O30 O 0.4903(2) 0.80364(18) -0.05302(8) 0.0248(5) Uani 1 1 d . . .
O32 O 0.8039(2) 0.5774(2) 0.16380(9) 0.0385(6) Uani 1 1 d . . .
O33 O 0.5974(2) 0.5651(2) 0.14230(8) 0.0279(5) Uani 1 1 d . . .
O34 O 0.8399(2) 0.65373(18) 0.07306(8) 0.0228(5) Uani 1 1 d . . .
Cl1 Cl 0.03211(13) 0.85273(11) 0.17395(4) 0.0633(3) Uani 1 1 d . . .
Cl2 Cl 0.11551(17) 0.66495(14) 0.22972(4) 0.0796(4) Uani 1 1 d . . .
Cl3 Cl 0.14581(8) 0.68026(8) 0.12358(3) 0.0379(2) Uani 1 1 d . . .
Se1 Se 0.33263(3) 0.57556(3) 0.026069(14) 0.02524(11) Uani 1 1 d . . .
Se2 Se 0.83982(3) 0.99407(3) 0.013159(13) 0.02488(11) Uani 1 1 d . . .

loop_
_atom_site_aniso_label
_atom_site_aniso_U_11
_atom_site_aniso_U_22
_atom_site_aniso_U_33
_atom_site_aniso_U_23
_atom_site_aniso_U_13
_atom_site_aniso_U_12
C1 0.0165(14) 0.0170(14) 0.0249(14) 0.0007(12) 0.0009(11) -0.0028(11)
C2 0.0200(15) 0.0176(14) 0.0252(15) 0.0019(12) 0.0022(12) -0.0046(12)
C3 0.0201(15) 0.0234(15) 0.0228(14) 0.0001(12) 0.0017(12) -0.0033(12)
C4 0.0198(15) 0.0210(14) 0.0243(14) -0.0042(12) 0.0008(12) -0.0014(12)
C5 0.0133(13) 0.0188(14) 0.0271(15) 0.0018(12) -0.0006(11) -0.0023(11)
C6 0.0132(13) 0.0208(14) 0.0201(13) 0.0015(12) 0.0010(11) -0.0028(11)
C7 0.0204(15) 0.0245(15) 0.0248(15) 0.0058(13) 0.0052(12) -0.0002(12)
C8 0.0253(16) 0.0265(16) 0.0229(15) 0.0004(13) 0.0042(13) -0.0036(13)
C9 0.0309(18) 0.039(2) 0.0207(15) 0.0070(14) 0.0075(13) -0.0051(15)
C10 0.059(3) 0.050(2) 0.0268(18) 0.0019(17) 0.0127(17) -0.010(2)
C11 0.037(2) 0.040(2) 0.0339(18) 0.0095(16) 0.0051(15) -0.0028(17)
C12 0.0294(19) 0.058(3) 0.040(2) 0.0144(19) 0.0108(16) -0.0062(18)
C13 0.0366(19) 0.0371(19) 0.0195(15) 0.0010(14) 0.0057(13) -0.0047(16)
C14 0.062(3) 0.087(4) 0.032(2) 0.025(2) 0.008(2) 0.018(3)
C15 0.046(2) 0.061(3) 0.0338(19) 0.0064(19) 0.0174(17) -0.009(2)
C16 0.082(4) 0.062(3) 0.035(2) -0.014(2) 0.021(2) -0.020(3)
C17 0.0209(15) 0.0149(14) 0.0313(16) 0.0014(12) -0.0013(12) -0.0028(12)
C18 0.0252(16) 0.0159(14) 0.0389(18) 0.0064(14) -0.0007(13) -0.0026(12)
C19 0.0227(15) 0.0132(13) 0.0275(15) 0.0038(12) -0.0004(12) -0.0014(12)
C20 0.0259(16) 0.0209(15) 0.0291(16) 0.0061(13) 0.0055(13) -0.0005(13)
C21 0.0238(16) 0.0227(15) 0.0239(15) 0.0007(13) 0.0011(12) 0.0016(13)
C22 0.0208(15) 0.0171(14) 0.0254(15) -0.0009(12) -0.0015(12) -0.0013(12)
C23 0.0186(14) 0.0125(13) 0.0247(14) 0.0002(11) 0.0020(11) -0.0009(11)
C24 0.0229(15) 0.0138(13) 0.0223(14) 0.0001(11) -0.0037(11) 0.0026(11)
C25 0.039(2) 0.0222(16) 0.0332(17) -0.0091(14) 0.0027(15) -0.0007(14)
C26 0.040(2) 0.037(2) 0.0205(15) -0.0030(14) 0.0032(14) -0.0036(16)
C27A 0.054(3) 0.056(3) 0.029(2) -0.002(2) -0.010(2) -0.001(3)
C28A 0.059(3) 0.094(5) 0.024(2) -0.004(3) 0.011(2) -0.017(3)
C29A 0.089(5) 0.041(3) 0.034(3) -0.011(2) 0.015(3) 0.005(3)
C27B 0.060(9) 0.058(9) 0.045(8) -0.001(7) 0.004(7) -0.001(7)
C28B 0.058(9) 0.072(9) 0.047(8) -0.017(7) 0.004(7) 0.002(8)
C29B 0.056(9) 0.050(8) 0.040(8) -0.012(7) 0.003(7) -0.005(7)
C30 0.0194(15) 0.0170(14) 0.0279(15) 0.0004(12) 0.0016(12) -0.0018(11)
C31 0.0209(15) 0.0207(15) 0.0256(15) -0.0016(13) 0.0024(12) -0.0044(12)
C32 0.0306(19) 0.059(3) 0.0289(17) -0.0071(18) 0.0076(14) -0.0090(18)
O30 0.0276(12) 0.0229(11) 0.0230(10) -0.0014(9) -0.0011(9) -0.0015(9)
O32 0.0276(13) 0.0586(18) 0.0286(12) 0.0157(12) -0.0012(10) -0.0088(12)
O33 0.0238(11) 0.0376(13) 0.0227(11) 0.0096(10) 0.0041(9) -0.0037(10)
O34 0.0227(11) 0.0261(11) 0.0196(10) 0.0048(9) 0.0018(8) -0.0072(9)
Cl1 0.0781(8) 0.0675(8) 0.0421(5) -0.0210(5) -0.0051(5) 0.0240(6)
Cl2 0.1143(12) 0.0887(10) 0.0348(5) 0.0183(6) 0.0023(6) -0.0106(9)
Cl3 0.0344(4) 0.0410(5) 0.0404(5) -0.0062(4) 0.0137(4) -0.0078(4)
Se1 0.01962(18) 0.01541(17) 0.0395(2) 0.00418(14) -0.00309(13) -0.00312(12)
Se2 0.02485(19) 0.01441(17) 0.03583(19) -0.00148(13) 0.00532(14) -0.00775(12)

loop_
_atom_type_symbol
_atom_type_description
_atom_type_scat_dispersion_real
_atom_type_scat_dispersion_imag
_atom_type_scat_source
C C 0.0181 0.0091 'International Tables Vol C Tables 4.2.6.8 and 6.1.1.4'
H H 0.0000 0.0000 'International Tables Vol C Tables 4.2.6.8 and 6.1.1.4'
O O 0.0492 0.0322 'International Tables Vol C Tables 4.2.6.8 and 6.1.1.4'
Cl Cl 0.3639 0.7018 'International Tables Vol C Tables 4.2.6.8 and 6.1.1.4'
Se Se -0.7943 1.1372 'International Tables Vol C Tables 4.2.6.8 and 6.1.1.4'

loop_
_geom_angle_atom_site_label_1
_geom_angle_atom_site_label_2
_geom_angle_atom_site_label_3
_geom_angle
_geom_angle_site_symmetry_1
_geom_angle_site_symmetry_3
C2 C1 C6 118.4(3) . .
C2 C1 C31 121.0(3) . .
C6 C1 C31 120.6(3) . .
C1 C2 C3 122.6(3) . .
C1 C2 H2 118.7 . .
C3 C2 H2 118.7 . .
C4 C3 C2 117.4(3) . .
C4 C3 C13 123.2(3) . .
C2 C3 C13 119.4(3) . .
C3 C4 C5 121.9(3) . .
C3 C4 H4 119.0 . .
C5 C4 H4 119.0 . .
C6 C5 C4 119.0(3) . .
C6 C5 C17 122.4(3) . .
C4 C5 C17 118.6(3) . .
O34 C6 C5 120.4(3) . .
O34 C6 C1 118.6(3) . .
C5 C6 C1 120.7(3) . .
O34 C7 C8 107.4(2) . .
O34 C7 H7A 110.2 . .
C8 C7 H7A 110.2 . .
O34 C7 H7B 110.2 . .
C8 C7 H7B 110.2 . .
H7A C7 H7B 108.5 . .
O32 C8 O33 126.5(3) . .
O32 C8 C7 124.3(3) . .
O33 C8 C7 109.1(3) . .
O33 C9 C10 110.8(3) . .
O33 C9 C11 109.2(3) . .
C10 C9 C11 112.7(3) . .
O33 C9 C12 102.0(3) . .
C10 C9 C12 110.8(3) . .
C11 C9 C12 110.8(3) . .
C9 C10 H10A 109.5 . .
C9 C10 H10B 109.5 . .
H10A C10 H10B 109.5 . .
C9 C10 H10C 109.5 . .
H10A C10 H10C 109.5 . .
H10B C10 H10C 109.5 . .
C9 C11 H11A 109.5 . .
C9 C11 H11B 109.5 . .
H11A C11 H11B 109.5 . .
C9 C11 H11C 109.5 . .
H11A C11 H11C 109.5 . .
H11B C11 H11C 109.5 . .
C9 C12 H12A 109.5 . .
C9 C12 H12B 109.5 . .
H12A C12 H12B 109.5 . .
C9 C12 H12C 109.5 . .
H12A C12 H12C 109.5 . .
H12B C12 H12C 109.5 . .
C14 C13 C3 109.4(3) . .
C14 C13 C16 109.5(4) . .
C3 C13 C16 111.5(3) . .
C14 C13 C15 109.8(4) . .
C3 C13 C15 109.4(3) . .
C16 C13 C15 107.3(4) . .
C13 C14 H14A 109.5 . .
C13 C14 H14B 109.5 . .
H14A C14 H14B 109.5 . .
C13 C14 H14C 109.5 . .
H14A C14 H14C 109.5 . .
H14B C14 H14C 109.5 . .
C13 C15 H15A 109.5 . .
C13 C15 H15B 109.5 . .
H15A C15 H15B 109.5 . .
C13 C15 H15C 109.5 . .
H15A C15 H15C 109.5 . .
H15B C15 H15C 109.5 . .
C13 C16 H16A 109.5 . .
C13 C16 H16B 109.5 . .
H16A C16 H16B 109.5 . .
C13 C16 H16C 109.5 . .
H16A C16 H16C 109.5 . .
H16B C16 H16C 109.5 . .
C5 C17 Se1 110.7(2) . 3_665
C5 C17 H17A 109.5 . .
Se1 C17 H17A 109.5 3_665 .
C5 C17 H17B 109.5 . .
Se1 C17 H17B 109.5 3_665 .
H17A C17 H17B 108.1 . .
C19 C18 Se1 110.0(2) . .
C19 C18 H18A 109.7 . .
Se1 C18 H18A 109.7 . .
C19 C18 H18B 109.7 . .
Se1 C18 H18B 109.7 . .
H18A C18 H18B 108.2 . .
C24 C19 C20 118.4(3) . .
C24 C19 C18 120.9(3) . .
C20 C19 C18 120.6(3) . .
C21 C20 C19 122.3(3) . .
C21 C20 H20 118.9 . .
C19 C20 H20 118.9 . .
C20 C21 C22 117.7(3) . .
C20 C21 C26 122.7(3) . .
C22 C21 C26 119.6(3) . .
C23 C22 C21 121.8(3) . .
C23 C22 H22 119.1 . .
C21 C22 H22 119.1 . .
C22 C23 C24 118.5(3) . .
C22 C23 C30 122.8(3) . .
C24 C23 C30 118.6(3) . .
C19 C24 O30 120.0(3) . .
C19 C24 C23 121.3(3) . .
O30 C24 C23 118.5(3) . .
O30 C25 H25A 109.5 . .
O30 C25 H25B 109.5 . .
H25A C25 H25B 109.5 . .
O30 C25 H25C 109.5 . .
H25A C25 H25C 109.5 . .
H25B C25 H25C 109.5 . .
C29A C26 C27B 138.6(10) . .
C29A C26 C28A 109.5(5) . .
C27B C26 C28A 68.1(11) . .
C29A C26 C27A 109.3(4) . .
C28A C26 C27A 108.7(4) . .
C27B C26 C29B 111.0(14) . .
C28A C26 C29B 131.1(9) . .
C27A C26 C29B 72.6(11) . .
C29A C26 C21 109.6(3) . .
C27B C26 C21 109.3(10) . .
C28A C26 C21 111.4(3) . .
C27A C26 C21 108.3(3) . .
C29B C26 C21 114.1(9) . .
C29A C26 C28B 68.6(12) . .
C27B C26 C28B 111.7(16) . .
C28A C26 C28B 45.5(12) . .
C27A C26 C28B 142.0(10) . .
C29B C26 C28B 102.8(15) . .
C21 C26 C28B 107.8(9) . .
C26 C27A H27A 109.5 . .
C26 C27A H27B 109.5 . .
C26 C27A H27C 109.5 . .
C26 C28A H28A 109.5 . .
C26 C28A H28B 109.5 . .
C26 C28A H28C 109.5 . .
C26 C29A H29A 109.5 . .
C26 C29A H29B 109.5 . .
C26 C29A H29C 109.5 . .
C26 C27B H27D 109.5 . .
C26 C27B H27E 109.5 . .
H27D C27B H27E 109.5 . .
C26 C27B H27F 109.5 . .
H27D C27B H27F 109.5 . .
H27E C27B H27F 109.5 . .
C26 C28B H28D 109.5 . .
C26 C28B H28E 109.5 . .
H28D C28B H28E 109.5 . .
C26 C28B H28F 109.5 . .
H28D C28B H28F 109.5 . .
H28E C28B H28F 109.5 . .
C26 C29B H29D 109.5 . .
C26 C29B H29E 109.5 . .
H29D C29B H29E 109.5 . .
C26 C29B H29F 109.5 . .
H29D C29B H29F 109.5 . .
H29E C29B H29F 109.5 . .
C23 C30 Se2 116.5(2) . .
C23 C30 H30A 108.2 . .
Se2 C30 H30A 108.2 . .
C23 C30 H30B 108.2 . .
Se2 C30 H30B 108.2 . .
H30A C30 H30B 107.3 . .
C1 C31 Se2 114.1(2) . .
C1 C31 H31A 108.7 . .
Se2 C31 H31A 108.7 . .
C1 C31 H31B 108.7 . .
Se2 C31 H31B 108.7 . .
H31A C31 H31B 107.6 . .
Cl2 C32 Cl1 110.3(2) . .
Cl2 C32 Cl3 108.8(2) . .
Cl1 C32 Cl3 110.5(2) . .
Cl2 C32 H32 109.1 . .
Cl1 C32 H32 109.1 . .
Cl3 C32 H32 109.1 . .
C24 O30 C25 113.6(2) . .
C8 O33 C9 120.6(2) . .
C6 O34 C7 115.5(2) . .
C18 Se1 C17 94.46(13) . 3_665
C30 Se2 C31 97.39(13) . .

loop_
_geom_bond_atom_site_label_1
_geom_bond_atom_site_label_2
_geom_bond_distance
_geom_bond_site_symmetry_2
C1 C2 1.389(4) .
C1 C6 1.396(4) .
C1 C31 1.504(4) .
C2 C3 1.399(4) .
C2 H2 0.9500 .
C3 C4 1.386(5) .
C3 C13 1.531(4) .
C4 C5 1.397(4) .
C4 H4 0.9500 .
C5 C6 1.394(4) .
C5 C17 1.499(4) .
C6 O34 1.387(4) .
C7 O34 1.426(4) .
C7 C8 1.514(4) .
C7 H7A 0.9900 .
C7 H7B 0.9900 .
C8 O32 1.200(4) .
C8 O33 1.333(4) .
C9 O33 1.490(4) .
C9 C10 1.511(5) .
C9 C11 1.511(5) .
C9 C12 1.520(5) .
C10 H10A 0.9800 .
C10 H10B 0.9800 .
C10 H10C 0.9800 .
C11 H11A 0.9800 .
C11 H11B 0.9800 .
C11 H11C 0.9800 .
C12 H12A 0.9800 .
C12 H12B 0.9800 .
C12 H12C 0.9800 .
C13 C14 1.512(6) .
C13 C16 1.532(6) .
C13 C15 1.535(5) .
C14 H14A 0.9800 .
C14 H14B 0.9800 .
C14 H14C 0.9800 .
C15 H15A 0.9800 .
C15 H15B 0.9800 .
C15 H15C 0.9800 .
C16 H16A 0.9800 .
C16 H16B 0.9800 .
C16 H16C 0.9800 .
C17 Se1 1.969(3) 3_665
C17 H17A 0.9900 .
C17 H17B 0.9900 .
C18 C19 1.498(4) .
C18 Se1 1.964(3) .
C18 H18A 0.9900 .
C18 H18B 0.9900 .
C19 C24 1.385(5) .
C19 C20 1.397(5) .
C20 C21 1.385(5) .
C20 H20 0.9500 .
C21 C22 1.399(5) .
C21 C26 1.535(4) .
C22 C23 1.391(4) .
C22 H22 0.9500 .
C23 C24 1.401(4) .
C23 C30 1.504(4) .
C24 O30 1.389(4) .
C25 O30 1.432(4) .
C25 H25A 0.9800 .
C25 H25B 0.9800 .
C25 H25C 0.9800 .
C26 C29A 1.516(7) .
C26 C27B 1.519(10) .
C26 C28A 1.530(7) .
C26 C27A 1.532(7) .
C26 C29B 1.532(9) .
C26 C28B 1.535(10) .
C27A H27A 0.9800 .
C27A H27B 0.9800 .
C27A H27C 0.9800 .
C28A H28A 0.9800 .
C28A H28B 0.9800 .
C28A H28C 0.9800 .
C29A H29A 0.9800 .
C29A H29B 0.9800 .
C29A H29C 0.9800 .
C27B H27D 0.9800 .
C27B H27E 0.9800 .
C27B H27F 0.9800 .
C28B H28D 0.9800 .
C28B H28E 0.9800 .
C28B H28F 0.9800 .
C29B H29D 0.9800 .
C29B H29E 0.9800 .
C29B H29F 0.9800 .
C30 Se2 1.949(3) .
C30 H30A 0.9900 .
C30 H30B 0.9900 .
C31 Se2 1.963(3) .
C31 H31A 0.9900 .
C31 H31B 0.9900 .
C32 Cl2 1.758(4) .
C32 Cl1 1.759(5) .
C32 Cl3 1.760(4) .
C32 H32 1.0000 .
Se1 C17 1.969(3) 3_665
